data_7205606
loop_
_publ_author_name
'Prikhodchenko, Petr V.'
'Medvedev, Alexander G.'
'Tripol'skaya, Tatiana A.'
'Churakov, Andrei V.'
'Wolanov, Yitzhak'
'Howard, Judith A. K.'
'Lev, Ovadia'

_publ_section_title
;
 Crystal structures of natural amino acid perhydrates
;
_journal_issue 7
_journal_name_full CrystEngComm
_journal_page_first 2399
_journal_paper_doi 10.1039/c0ce00481b
_journal_volume 13
_journal_year 2011
_chemical_absolute_configuration syn
_chemical_formula_moiety 'C3 H7 N O3, H2 O2'
_chemical_formula_sum 'C3 H9 N O5'
_chemical_formula_weight 139.11
_chemical_name_common '(S)-2-Amino-3-hydroxypropionic acid hydrogen peroxide solvate'
_chemical_name_systematic
;
(S)-2-Amino-3-hydroxypropionic acid
hydrogen peroxide solvate
;
_space_group_IT_number 19
_symmetry_cell_setting orthorhombic
_symmetry_space_group_name_Hall 'P 2ac 2ab'
_symmetry_space_group_name_H-M 'P 21 21 21'
_atom_sites_solution_hydrogens mixid
_atom_sites_solution_primary direct
_atom_sites_solution_secondary difmap
_audit_creation_method SHELXL-97
_cell_angle_alpha 90.00
_cell_angle_beta 90.00
_cell_angle_gamma 90.00
_cell_formula_units_Z 4
_cell_length_a 4.8616(6)
_cell_length_b 9.1187(11)
_cell_length_c 13.2712(16)
_cell_measurement_reflns_used 4771
_cell_measurement_temperature 150(2)
_cell_measurement_theta_max 22.992
_cell_measurement_theta_min 2.710
_cell_volume 588.33(12)
_computing_structure_refinement 'SHELXL-97 (Sheldrick, 1997)'
_computing_structure_solution 'SHELXS-97 (Sheldrick, 1990)'
_diffrn_ambient_temperature 150(2)
_diffrn_measured_fraction_theta_full 0.995
_diffrn_measured_fraction_theta_max 0.995
_diffrn_measurement_device_type 'Bruker SMART APEX'
_diffrn_measurement_method \w
_diffrn_radiation_monochromator graphite
_diffrn_radiation_source 'fine-focus sealed tube'
_diffrn_radiation_type MoK\a
_diffrn_radiation_wavelength 0.71073
_diffrn_reflns_av_R_equivalents 0.0184
_diffrn_reflns_av_sigmaI/netI 0.0107
_diffrn_reflns_limit_h_max 6
_diffrn_reflns_limit_h_min -6
_diffrn_reflns_limit_k_max 11
_diffrn_reflns_limit_k_min -11
_diffrn_reflns_limit_l_max 17
_diffrn_reflns_limit_l_min -17
_diffrn_reflns_number 6747
_diffrn_reflns_theta_full 28.00
_diffrn_reflns_theta_max 28.00
_diffrn_reflns_theta_min 2.71
_diffrn_standards_decay_% 0
_diffrn_standards_interval_time 0
_diffrn_standards_number 0
_exptl_absorpt_coefficient_mu 0.151
_exptl_absorpt_correction_T_max 0.9733
_exptl_absorpt_correction_T_min 0.9561
_exptl_absorpt_correction_type multi-scan
_exptl_absorpt_process_details 'SADABS (Bruker, 2004)'
_exptl_crystal_colour colourless
_exptl_crystal_density_diffrn 1.571
_exptl_crystal_density_method 'not measured'
_exptl_crystal_description block
_exptl_crystal_F_000 296
_exptl_crystal_size_max 0.30
_exptl_crystal_size_mid 0.27
_exptl_crystal_size_min 0.18
_refine_diff_density_max 0.328
_refine_diff_density_min -0.181
_refine_diff_density_rms 0.046
_refine_ls_extinction_method none
_refine_ls_goodness_of_fit_ref 1.130
_refine_ls_hydrogen_treatment mixed
_refine_ls_matrix_type full
_refine_ls_number_parameters 106
_refine_ls_number_reflns 860
_refine_ls_number_restraints 0
_refine_ls_restrained_S_all 1.130
_refine_ls_R_factor_all 0.0297
_refine_ls_R_factor_gt 0.0294
_refine_ls_shift/su_max 0.000
_refine_ls_shift/su_mean 0.000
_refine_ls_structure_factor_coef Fsqd
_refine_ls_weighting_details 'calc w=1/[\s^2^(Fo^2^)+(0.0519P)^2^+0.0989P] where P=(Fo^2^+2Fc^2^)/3'
_refine_ls_weighting_scheme calc
_refine_ls_wR_factor_gt 0.0777
_refine_ls_wR_factor_ref 0.0782
_reflns_number_gt 852
_reflns_number_total 860
_reflns_threshold_expression I>2\s(I)
_cod_data_source_file c0ce00481b.txt
_cod_data_source_block Ser70
_cod_database_code 7205606

loop_
_symmetry_equiv_pos_as_xyz
'x, y, z'
'-x+1/2, -y, z+1/2'
'-x, y+1/2, -z+1/2'
'x+1/2, -y+1/2, -z'

loop_
_atom_site_label
_atom_site_type_symbol
_atom_site_fract_x
_atom_site_fract_y
_atom_site_fract_z
_atom_site_U_iso_or_equiv
_atom_site_adp_type
_atom_site_occupancy
_atom_site_symmetry_multiplicity
_atom_site_calc_flag
_atom_site_refinement_flags
_atom_site_disorder_assembly
_atom_site_disorder_group
O1 O 0.7517(3) 0.59450(14) 0.49538(9) 0.0271(3) Uani 1 1 d . . .
O2 O 1.0070(2) 0.51709(15) 0.47226(9) 0.0247(3) Uani 1 1 d . . .
H1 H 0.658(5) 0.567(3) 0.4464(18) 0.033(6) Uiso 1 1 d . . .
H2 H 0.999(5) 0.454(2) 0.5192(15) 0.024(5) Uiso 1 1 d . . .
N1 N 0.7063(3) 0.77818(13) 0.67076(9) 0.0139(3) Uani 1 1 d . . .
O3 O 0.9029(3) 0.80827(13) 0.88822(8) 0.0200(3) Uani 1 1 d . . .
O4 O 0.7836(2) 1.12831(12) 0.79720(8) 0.0164(3) Uani 1 1 d . . .
O5 O 1.0066(2) 1.02480(12) 0.66924(8) 0.0188(3) Uani 1 1 d . . .
C1 C 0.8237(3) 1.02561(15) 0.73621(10) 0.0130(3) Uani 1 1 d . . .
C2 C 0.6312(3) 0.89365(15) 0.74564(10) 0.0127(3) Uani 1 1 d . . .
H2A H 0.4406 0.9277 0.7298 0.015 Uiso 1 1 calc R . .
C3 C 0.6305(3) 0.83387(16) 0.85269(11) 0.0157(3) Uani 1 1 d . . .
H3A H 0.5376 0.9048 0.8978 0.019 Uiso 1 1 calc R . .
H3B H 0.5254 0.7409 0.8545 0.019 Uiso 1 1 calc R . .
H13 H 0.877(5) 0.740(3) 0.6810(16) 0.021(5) Uiso 1 1 d . . .
H3 H 0.948(6) 0.721(3) 0.8708(17) 0.040(7) Uiso 1 1 d . . .
H12 H 0.580(5) 0.710(3) 0.6713(16) 0.024(5) Uiso 1 1 d . . .
H11 H 0.717(4) 0.816(2) 0.6072(14) 0.015(4) Uiso 1 1 d . . .

loop_
_atom_site_aniso_label
_atom_site_aniso_U_11
_atom_site_aniso_U_22
_atom_site_aniso_U_33
_atom_site_aniso_U_23
_atom_site_aniso_U_13
_atom_site_aniso_U_12
O1 0.0318(7) 0.0266(6) 0.0229(6) -0.0077(5) -0.0060(5) 0.0065(5)
O2 0.0215(6) 0.0306(6) 0.0220(5) 0.0096(5) 0.0001(5) 0.0005(6)
N1 0.0144(6) 0.0117(5) 0.0156(6) -0.0006(4) 0.0010(5) -0.0015(5)
O3 0.0236(6) 0.0162(5) 0.0202(5) -0.0030(4) -0.0067(4) 0.0049(5)
O4 0.0158(5) 0.0130(5) 0.0205(5) -0.0033(4) 0.0004(4) 0.0000(4)
O5 0.0177(5) 0.0159(5) 0.0227(5) -0.0023(4) 0.0058(5) -0.0023(5)
C1 0.0120(6) 0.0113(5) 0.0158(6) 0.0011(5) -0.0026(5) 0.0002(5)
C2 0.0110(6) 0.0116(6) 0.0155(6) -0.0009(5) 0.0004(5) 0.0001(5)
C3 0.0169(7) 0.0148(6) 0.0153(6) 0.0003(5) 0.0014(5) -0.0008(6)

loop_
_atom_type_symbol
_atom_type_description
_atom_type_scat_dispersion_real
_atom_type_scat_dispersion_imag
_atom_type_scat_source
C C 0.0033 0.0016 'International Tables Vol C Tables 4.2.6.8 and 6.1.1.4'
H H 0.0000 0.0000 'International Tables Vol C Tables 4.2.6.8 and 6.1.1.4'
N N 0.0061 0.0033 'International Tables Vol C Tables 4.2.6.8 and 6.1.1.4'
O O 0.0106 0.0060 'International Tables Vol C Tables 4.2.6.8 and 6.1.1.4'

loop_
_geom_angle_atom_site_label_1
_geom_angle_atom_site_label_2
_geom_angle_atom_site_label_3
_geom_angle
_geom_angle_site_symmetry_1
_geom_angle_site_symmetry_3
_geom_angle_publ_flag
O2 O1 H1 98.9(18) . . ?
O1 O2 H2 97.6(15) . . ?
C2 N1 H13 113.2(14) . . ?
C2 N1 H12 109.1(14) . . ?
H13 N1 H12 111(2) . . ?
C2 N1 H11 111.3(12) . . ?
H13 N1 H11 103.5(18) . . ?
H12 N1 H11 108.3(18) . . ?
C3 O3 H3 107.6(19) . . ?
O4 C1 O5 124.83(13) . . ?
O4 C1 C2 116.09(12) . . ?
O5 C1 C2 119.08(12) . . ?
N1 C2 C3 111.67(11) . . ?
N1 C2 C1 110.54(11) . . ?
C3 C2 C1 111.08(11) . . ?
N1 C2 H2A 107.8 . . ?
C3 C2 H2A 107.8 . . ?
C1 C2 H2A 107.8 . . ?
O3 C3 C2 111.44(12) . . ?
O3 C3 H3A 109.3 . . ?
C2 C3 H3A 109.3 . . ?
O3 C3 H3B 109.3 . . ?
C2 C3 H3B 109.3 . . ?
H3A C3 H3B 108.0 . . ?

loop_
_geom_bond_atom_site_label_1
_geom_bond_atom_site_label_2
_geom_bond_distance
_geom_bond_site_symmetry_2
_geom_bond_publ_flag
O1 O2 1.4607(18) . ?
O1 H1 0.83(3) . ?
O2 H2 0.85(2) . ?
N1 C2 1.4931(17) . ?
N1 H13 0.91(2) . ?
N1 H12 0.87(2) . ?
N1 H11 0.913(19) . ?
O3 C3 1.4247(19) . ?
O3 H3 0.86(3) . ?
O4 C1 1.2531(17) . ?
O5 C1 1.2573(18) . ?
C1 C2 1.529(2) . ?
C2 C3 1.5216(19) . ?
C2 H2A 1.0000 . ?
C3 H3A 0.9900 . ?
C3 H3B 0.9900 . ?

loop_
_geom_hbond_atom_site_label_D
_geom_hbond_atom_site_label_H
_geom_hbond_atom_site_label_A
_geom_hbond_distance_DH
_geom_hbond_distance_HA
_geom_hbond_distance_DA
_geom_hbond_angle_DHA
_geom_hbond_site_symmetry_A
O1 H1 O5 0.83(3) 1.90(3) 2.7159(17) 168(3) 4_466
O2 H2 O3 0.85(2) 1.87(2) 2.6919(16) 162(2) 3_746
N1 H11 O2 0.913(19) 2.11(2) 2.8331(17) 135.0(17) 4_466
N1 H11 O1 0.913(19) 2.512(18) 2.8760(17) 104.3(14) .
N1 H12 O4 0.87(2) 1.96(3) 2.7785(17) 155(2) 3_646
N1 H13 O4 0.91(2) 1.96(2) 2.8634(17) 171(2) 3_746
O3 H3 O5 0.86(3) 1.88(3) 2.7306(17) 172(3) 3_746

loop_
_geom_torsion_atom_site_label_1
_geom_torsion_atom_site_label_2
_geom_torsion_atom_site_label_3
_geom_torsion_atom_site_label_4
_geom_torsion
_geom_torsion_site_symmetry_1
_geom_torsion_site_symmetry_2
_geom_torsion_site_symmetry_3
_geom_torsion_site_symmetry_4
_geom_torsion_publ_flag
H1 O1 O2 H2 -109(2) . . . . ?

loop_
_cod_related_entry_id
_cod_related_entry_database
_cod_related_entry_code
1 ChemSpider 30653136
